data_2210729
loop_
_publ_author_name
'G. M. Golzar Hossain'
'Afroza Banu'
'A. J. Amoroso'

_publ_section_title
;
 <i>trans</i>-Bis(ethylenediamine)bis(sulfadiazinato)copper(II)
;
_journal_coeditor_code NG2098
_journal_issue 10
_journal_name_full 'Acta Crystallographica Section E'
_journal_page_first m2727
_journal_page_last m2729
_journal_paper_doi 10.1107/S1600536806038797
_journal_volume 62
_journal_year 2006
_chemical_formula_iupac '[Cu (C2 H8 N2)2 (C10 H9 N4 O2 S)2]'
_chemical_formula_moiety 'C24 H34 Cu N12 O4 S2'
_chemical_formula_sum 'C24 H34 Cu N12 O4 S2'
_chemical_formula_weight 682.29
_chemical_name_common
;
trans-Bis(ethylenediamine)bis(sulfadiazinato)copper(II)
;
_chemical_name_systematic
;
trans-Bis(ethylenediamine)bis(sulfadiazinato)copper(II)
;
_space_group_IT_number 14
_symmetry_cell_setting monoclinic
_symmetry_space_group_name_Hall '-P 2yn'
_symmetry_space_group_name_H-M 'P 1 21/n 1'
_atom_sites_solution_hydrogens geom
_atom_sites_solution_primary direct
_atom_sites_solution_secondary difmap
_cell_angle_alpha 90.00
_cell_angle_beta 93.302(2)
_cell_angle_gamma 90.00
_cell_formula_units_Z 2
_cell_length_a 10.8610(5)
_cell_length_b 10.6329(4)
_cell_length_c 12.5227(6)
_cell_measurement_reflns_used 3290
_cell_measurement_temperature 150(2)
_cell_measurement_theta_max 27.48
_cell_measurement_theta_min 2.91
_cell_volume 1443.77(11)
_computing_cell_refinement 'SCALEPACK (Otwinowski & Minor, 1997)'
_computing_data_collection 'COLLECT (Hooft, 1998)'
_computing_data_reduction 'SCALEPACK and DENZO (Otwinowski & Minor, 1997)'
_computing_molecular_graphics 'ORTEP-3 for Windows (Farrugia, 1997)'
_computing_publication_material 'WinGX (Farrugia, 1999)'
_computing_structure_refinement 'SHELXL97 (Sheldrick, 1997)'
_computing_structure_solution 'SHELXS97 (Sheldrick, 1997)'
_diffrn_ambient_temperature 150(2)
_diffrn_measured_fraction_theta_full 0.995
_diffrn_measured_fraction_theta_max 0.995
_diffrn_measurement_device_type 'Nonius KappaCCD'
_diffrn_measurement_method \w
_diffrn_radiation_monochromator graphite
_diffrn_radiation_source 'fine-focus sealed tube'
_diffrn_radiation_type MoK\a
_diffrn_radiation_wavelength 0.71073
_diffrn_reflns_av_R_equivalents 0.0892
_diffrn_reflns_av_sigmaI/netI 0.0755
_diffrn_reflns_limit_h_max 13
_diffrn_reflns_limit_h_min -14
_diffrn_reflns_limit_k_max 13
_diffrn_reflns_limit_k_min -13
_diffrn_reflns_limit_l_max 16
_diffrn_reflns_limit_l_min -14
_diffrn_reflns_number 9385
_diffrn_reflns_theta_full 27.47
_diffrn_reflns_theta_max 27.47
_diffrn_reflns_theta_min 3.08
_exptl_absorpt_coefficient_mu 0.957
_exptl_absorpt_correction_T_max 0.9104
_exptl_absorpt_correction_T_min 0.8698
_exptl_absorpt_correction_type multi-scan
_exptl_absorpt_process_details '(Blessing, 1995)'
_exptl_crystal_colour Blue
_exptl_crystal_density_diffrn 1.569
_exptl_crystal_density_method 'not measured'
_exptl_crystal_description Block
_exptl_crystal_F_000 710
_exptl_crystal_size_max 0.15
_exptl_crystal_size_mid 0.12
_exptl_crystal_size_min 0.10
_refine_diff_density_max 0.765
_refine_diff_density_min -0.496
_refine_ls_extinction_method none
_refine_ls_goodness_of_fit_ref 1.033
_refine_ls_hydrogen_treatment constr
_refine_ls_matrix_type full
_refine_ls_number_parameters 196
_refine_ls_number_reflns 3290
_refine_ls_number_restraints 0
_refine_ls_restrained_S_all 1.033
_refine_ls_R_factor_all 0.0808
_refine_ls_R_factor_gt 0.0547
_refine_ls_shift/su_max 0.001
_refine_ls_shift/su_mean 0.000
_refine_ls_structure_factor_coef Fsqd
_refine_ls_weighting_details 'calc w=1/[\s^2^(Fo^2^)+(0.0579P)^2^+1.6363P] where P=(Fo^2^+2Fc^2^)/3'
_refine_ls_weighting_scheme calc
_refine_ls_wR_factor_gt 0.1293
_refine_ls_wR_factor_ref 0.1443
_reflns_number_gt 2428
_reflns_number_total 3290
_reflns_threshold_expression I>2\s(I)
_cod_data_source_file ng2098.cif
_cod_data_source_block I
_cod_original_sg_symbol_H-M 'P 21/n'
_cod_database_code 2210729
_cod_database_fobs_code 2210729

loop_
_symmetry_equiv_pos_as_xyz
'x, y, z'
'-x+1/2, y+1/2, -z+1/2'
'-x, -y, -z'
'x-1/2, -y-1/2, z-1/2'

loop_
_atom_site_type_symbol
_atom_site_label
_atom_site_fract_x
_atom_site_fract_y
_atom_site_fract_z
_atom_site_U_iso_or_equiv
_atom_site_adp_type
_atom_site_calc_flag
_atom_site_refinement_flags
_atom_site_occupancy
Cu Cu1 0.5000 0.5000 0.5000 0.0300(2) Uani d S 1
S S1 0.74294(7) 0.28794(8) 0.40827(6) 0.0270(2) Uani d . 1
O O1 0.7552(2) 0.4133(2) 0.3629(2) 0.0394(6) Uani d . 1
O O2 0.7047(2) 0.1936(2) 0.32966(18) 0.0379(6) Uani d . 1
N N1 0.6557(2) 0.3053(2) 0.5048(2) 0.0243(6) Uani d . 1
N N2 0.6659(3) 0.0859(2) 0.5436(2) 0.0290(6) Uani d . 1
N N3 0.5561(3) 0.2321(3) 0.6484(2) 0.0299(6) Uani d . 1
N N4 1.2330(3) 0.1285(3) 0.5971(2) 0.0392(8) Uani d . 1
H H4A 1.2742 0.0678 0.5674 0.047 Uiso calc R 1
H H4B 1.2629 0.1641 0.6565 0.047 Uiso calc R 1
C C1 0.6261(3) 0.2035(3) 0.5656(2) 0.0234(7) Uani d . 1
C C2 0.6220(3) -0.0065(3) 0.6034(3) 0.0340(8) Uani d . 1
H H2 0.6466 -0.0903 0.5890 0.041 Uiso calc R 1
C C3 0.5442(3) 0.0124(3) 0.6836(3) 0.0334(8) Uani d . 1
H H3 0.5116 -0.0556 0.7224 0.040 Uiso calc R 1
C C4 0.5158(3) 0.1349(3) 0.7050(3) 0.0334(8) Uani d . 1
H H4 0.4652 0.1519 0.7627 0.040 Uiso calc R 1
C C5 0.8905(3) 0.2446(3) 0.4622(2) 0.0253(7) Uani d . 1
C C6 0.9564(3) 0.1499(3) 0.4142(3) 0.0295(7) Uani d . 1
H H6 0.9223 0.1098 0.3515 0.035 Uiso calc R 1
C C7 1.0713(3) 0.1139(3) 0.4571(3) 0.0308(8) Uani d . 1
H H7 1.1167 0.0513 0.4222 0.037 Uiso calc R 1
C C8 1.1206(3) 0.1680(3) 0.5503(3) 0.0288(7) Uani d . 1
C C9 1.0573(4) 0.2663(4) 0.5950(3) 0.0463(10) Uani d . 1
H H9 1.0927 0.3087 0.6561 0.056 Uiso calc R 1
C C10 0.9428(4) 0.3031(4) 0.5512(3) 0.0459(10) Uani d . 1
H H10 0.8999 0.3698 0.5833 0.055 Uiso calc R 1
N N5 0.3469(3) 0.3931(3) 0.4975(2) 0.0337(7) Uani d . 1
H H5A 0.3668 0.3132 0.5208 0.040 Uiso calc R 1
H H5B 0.2917 0.4267 0.5426 0.040 Uiso calc R 1
N N6 0.4818(3) 0.4869(3) 0.3402(2) 0.0327(7) Uani d . 1
H H6A 0.4539 0.5618 0.3111 0.039 Uiso calc R 1
H H6B 0.5565 0.4681 0.3130 0.039 Uiso calc R 1
C C11 0.2911(4) 0.3878(4) 0.3888(4) 0.0514(11) Uani d . 1
H H11A 0.2388 0.4629 0.3743 0.062 Uiso calc R 1
H H11B 0.2385 0.3120 0.3799 0.062 Uiso calc R 1
C C12 0.3900(4) 0.3834(4) 0.3138(4) 0.0543(12) Uani d . 1
H H12A 0.3547 0.3939 0.2397 0.065 Uiso calc R 1
H H12B 0.4319 0.3007 0.3189 0.065 Uiso calc R 1

loop_
_atom_site_aniso_label
_atom_site_aniso_U_11
_atom_site_aniso_U_22
_atom_site_aniso_U_33
_atom_site_aniso_U_12
_atom_site_aniso_U_13
_atom_site_aniso_U_23
Cu1 0.0355(4) 0.0300(3) 0.0244(3) -0.0055(2) 0.0015(2) 0.0009(2)
S1 0.0243(4) 0.0329(4) 0.0241(4) 0.0095(3) 0.0058(3) 0.0050(3)
O1 0.0382(15) 0.0408(14) 0.0409(15) 0.0138(11) 0.0163(11) 0.0189(12)
O2 0.0363(14) 0.0540(16) 0.0226(12) 0.0115(12) -0.0042(10) -0.0080(11)
N1 0.0229(14) 0.0223(13) 0.0285(15) 0.0066(10) 0.0089(11) 0.0042(11)
N2 0.0320(16) 0.0225(13) 0.0329(16) 0.0046(11) 0.0059(12) 0.0002(12)
N3 0.0303(15) 0.0311(15) 0.0294(15) 0.0068(12) 0.0118(12) 0.0050(12)
N4 0.0280(16) 0.053(2) 0.0366(17) 0.0071(14) -0.0023(13) -0.0027(15)
C1 0.0195(16) 0.0266(16) 0.0241(16) 0.0036(12) 0.0008(12) 0.0023(13)
C2 0.039(2) 0.0224(17) 0.041(2) 0.0024(14) 0.0022(16) -0.0004(15)
C3 0.032(2) 0.0307(18) 0.037(2) -0.0051(14) 0.0020(15) 0.0086(15)
C4 0.0324(19) 0.0367(19) 0.0323(18) 0.0054(15) 0.0110(15) 0.0063(15)
C5 0.0244(16) 0.0297(17) 0.0224(16) 0.0044(13) 0.0060(13) 0.0029(13)
C6 0.0275(18) 0.0293(17) 0.0317(18) 0.0045(13) 0.0003(14) -0.0022(14)
C7 0.0292(18) 0.0257(17) 0.038(2) 0.0038(13) 0.0062(15) -0.0026(15)
C8 0.0239(17) 0.0360(18) 0.0273(17) 0.0015(14) 0.0081(13) 0.0038(15)
C9 0.034(2) 0.070(3) 0.034(2) 0.0128(19) -0.0041(16) -0.019(2)
C10 0.035(2) 0.062(3) 0.041(2) 0.0196(19) 0.0022(17) -0.0236(19)
N5 0.0321(16) 0.0248(14) 0.0441(18) 0.0021(12) -0.0002(14) 0.0052(13)
N6 0.0339(17) 0.0356(16) 0.0284(15) 0.0109(12) -0.0006(13) 0.0002(12)
C11 0.053(3) 0.043(2) 0.056(3) -0.0060(19) -0.014(2) 0.001(2)
C12 0.059(3) 0.057(3) 0.045(2) 0.004(2) -0.014(2) -0.015(2)

loop_
_atom_type_symbol
_atom_type_description
_atom_type_scat_dispersion_real
_atom_type_scat_dispersion_imag
_atom_type_scat_source
C C 0.0033 0.0016 'International Tables Vol C Tables 4.2.6.8 and 6.1.1.4'
H H 0.0000 0.0000 'International Tables Vol C Tables 4.2.6.8 and 6.1.1.4'
N N 0.0061 0.0033 'International Tables Vol C Tables 4.2.6.8 and 6.1.1.4'
O O 0.0106 0.0060 'International Tables Vol C Tables 4.2.6.8 and 6.1.1.4'
S S 0.1246 0.1234 'International Tables Vol C Tables 4.2.6.8 and 6.1.1.4'
Cu Cu 0.3201 1.2651 'International Tables Vol C Tables 4.2.6.8 and 6.1.1.4'

loop_
_geom_angle_atom_site_label_1
_geom_angle_atom_site_label_2
_geom_angle_atom_site_label_3
_geom_angle_site_symmetry_1
_geom_angle_site_symmetry_3
_geom_angle
_geom_angle_publ_flag
N1 Cu1 N1 3_666 . 180.0000(10) y
N5 Cu1 N5 3_666 . 180.0000(10) y
N6 Cu1 N6 3_666 . 180.0000(10) y
N1 Cu1 N5 3_666 . 85.20(10) ?
N1 Cu1 N5 . . 94.80(10) y
N1 Cu1 N5 3_666 3_666 94.80(10) ?
N1 Cu1 N5 . 3_666 85.20(10) ?
N1 Cu1 N6 3_666 . 90.32(10) y
N1 Cu1 N6 . . 89.68(10) y
N1 Cu1 N6 3_666 3_666 89.68(10) ?
N1 Cu1 N6 . 3_666 90.32(10) y
N5 Cu1 N6 3_666 3_666 84.90(12) ?
N5 Cu1 N6 . 3_666 95.10(12) ?
N5 Cu1 N6 3_666 . 95.10(12) y
N5 Cu1 N6 . . 84.90(12) y
O1 S1 O2 . . 113.38(15) ?
O1 S1 N1 . . 105.22(14) ?
O2 S1 N1 . . 115.90(15) ?
O2 S1 C5 . . 107.32(15) ?
O1 S1 C5 . . 106.65(16) ?
N1 S1 C5 . . 107.91(14) ?
C1 N1 S1 . . 120.0(2) ?
C1 N1 Cu1 . . 117.11(19) ?
S1 N1 Cu1 . . 118.50(13) ?
C1 N2 C2 . . 115.8(3) ?
C1 N3 C4 . . 116.5(3) ?
C8 N4 H4A . . 120.0 ?
C8 N4 H4B . . 120.0 ?
H4A N4 H4B . . 120.0 ?
N2 C1 N3 . . 124.2(3) ?
N1 C1 N3 . . 114.0(3) ?
N1 C1 N2 . . 121.8(3) ?
N2 C2 C3 . . 123.9(3) ?
N2 C2 H2 . . 118.0 ?
C3 C2 H2 . . 118.0 ?
C2 C3 C4 . . 116.1(3) ?
C2 C3 H3 . . 121.9 ?
C4 C3 H3 . . 121.9 ?
N3 C4 C3 . . 123.1(3) ?
N3 C4 H4 . . 118.5 ?
C3 C4 H4 . . 118.5 ?
C6 C5 C10 . . 118.7(3) ?
C10 C5 S1 . . 121.1(3) ?
C6 C5 S1 . . 120.1(2) ?
C5 C6 C7 . . 120.4(3) ?
C7 C6 H6 . . 119.8 ?
C5 C6 H6 . . 119.8 ?
C6 C7 C8 . . 120.7(3) ?
C8 C7 H7 . . 119.7 ?
C6 C7 H7 . . 119.7 ?
C7 C8 C9 . . 118.5(3) ?
C7 C8 N4 . . 121.3(3) ?
C9 C8 N4 . . 120.1(3) ?
C8 C9 C10 . . 120.5(3) ?
C8 C9 H9 . . 119.7 ?
C10 C9 H9 . . 119.7 ?
C5 C10 C9 . . 120.9(3) ?
C5 C10 H10 . . 119.6 ?
C9 C10 H10 . . 119.6 ?
C11 N5 Cu1 . . 109.6(2) ?
C11 N5 H5A . . 109.8 ?
Cu1 N5 H5A . . 109.8 ?
C11 N5 H5B . . 109.8 ?
Cu1 N5 H5B . . 109.8 ?
H5A N5 H5B . . 108.2 ?
C12 N6 Cu1 . . 107.2(2) ?
C12 N6 H6A . . 110.3 ?
Cu1 N6 H6A . . 110.3 ?
C12 N6 H6B . . 110.3 ?
Cu1 N6 H6B . . 110.3 ?
H6A N6 H6B . . 108.5 ?
N5 C11 C12 . . 108.5(3) ?
N5 C11 H11A . . 110.0 ?
C12 C11 H11A . . 110.0 ?
N5 C11 H11B . . 110.0 ?
C12 C11 H11B . . 110.0 ?
H11A C11 H11B . . 108.4 ?
C11 C12 N6 . . 109.6(3) ?
C11 C12 H12A . . 109.7 ?
N6 C12 H12A . . 109.7 ?
C11 C12 H12B . . 109.7 ?
N6 C12 H12B . . 109.7 ?
H12A C12 H12B . . 108.2 ?

loop_
_geom_bond_atom_site_label_1
_geom_bond_atom_site_label_2
_geom_bond_site_symmetry_2
_geom_bond_distance
_geom_bond_publ_flag
Cu1 N1 . 2.672(2) y
Cu1 N1 3_666 2.672(2) ?
Cu1 N5 . 2.013(3) y
Cu1 N5 3_666 2.013(3) ?
Cu1 N6 . 2.005(3) y
Cu1 N6 3_666 2.005(3) ?
S1 O1 . 1.458(3) ?
S1 O2 . 1.449(3) ?
S1 N1 . 1.589(3) ?
S1 C5 . 1.764(3) ?
N1 C1 . 1.372(4) ?
N2 C1 . 1.356(4) ?
N2 C2 . 1.339(4) ?
N3 C1 . 1.355(4) ?
N3 C4 . 1.342(4) ?
N4 C8 . 1.388(4) ?
N4 H4A . 0.8800 ?
N4 H4B . 0.8800 ?
C2 C3 . 1.365(5) ?
C2 H2 . 0.9500 ?
C3 C4 . 1.368(5) ?
C3 H3 . 0.9500 ?
C4 H4 . 0.9500 ?
C5 C6 . 1.392(4) ?
C5 C10 . 1.370(5) ?
C6 C7 . 1.384(5) ?
C6 H6 . 0.9500 ?
C7 C8 . 1.381(5) ?
C7 H7 . 0.9500 ?
C8 C9 . 1.386(5) ?
C9 C10 . 1.387(5) ?
C9 H9 . 0.9500 ?
C10 H10 . 0.9500 ?
N5 C11 . 1.459(5) ?
N5 H5A . 0.9200 ?
N5 H5B . 0.9200 ?
N6 C12 . 1.508(5) ?
N6 H6A . 0.9200 ?
N6 H6B . 0.9200 ?
C11 C12 . 1.468(6) ?
C11 H11A . 0.9900 ?
C11 H11B . 0.9900 ?
C12 H12A . 0.9900 ?
C12 H12B . 0.9900 ?

loop_
_geom_hbond_atom_site_label_D
_geom_hbond_atom_site_label_H
_geom_hbond_atom_site_label_A
_geom_hbond_site_symmetry_A
_geom_hbond_distance_DH
_geom_hbond_distance_HA
_geom_hbond_distance_DA
_geom_hbond_angle_DHA
N6 H6B O1 . 0.92 2.29 3.068(4) 142.4
N6 H6A N3 3_666 0.92 2.25 3.021(4) 140.5
N5 H5B O1 3_666 0.92 2.15 2.958(4) 146.0

loop_
_geom_torsion_atom_site_label_1
_geom_torsion_atom_site_label_2
_geom_torsion_atom_site_label_3
_geom_torsion_atom_site_label_4
_geom_torsion_site_symmetry_1
_geom_torsion
O2 S1 N1 C1 . 54.3(3)
O1 S1 N1 C1 . -179.5(2)
C5 S1 N1 C1 . -66.0(3)
O2 S1 N1 Cu1 . -101.41(16)
O1 S1 N1 Cu1 . 24.70(19)
C5 S1 N1 Cu1 . 138.27(15)
N6 Cu1 N1 C1 3_666 56.7(2)
N6 Cu1 N1 C1 . -123.3(2)
N5 Cu1 N1 C1 3_666 141.5(2)
N5 Cu1 N1 C1 . -38.5(2)
N6 Cu1 N1 S1 3_666 -146.87(17)
N6 Cu1 N1 S1 . 33.13(17)
N5 Cu1 N1 S1 3_666 -62.01(17)
N5 Cu1 N1 S1 . 117.99(17)
C4 N3 C1 N2 . -6.2(5)
C4 N3 C1 N1 . 174.6(3)
C2 N2 C1 N3 . 6.3(5)
C2 N2 C1 N1 . -174.6(3)
S1 N1 C1 N3 . 176.9(2)
Cu1 N1 C1 N3 . -27.0(3)
S1 N1 C1 N2 . -2.3(4)
Cu1 N1 C1 N2 . 153.7(2)
C1 N2 C2 C3 . -1.4(5)
N2 C2 C3 C4 . -3.0(6)
C1 N3 C4 C3 . 1.2(5)
C2 C3 C4 N3 . 3.1(6)
O2 S1 C5 C10 . -168.8(3)
O1 S1 C5 C10 . 69.3(3)
N1 S1 C5 C10 . -43.3(3)
O2 S1 C5 C6 . 11.5(3)
O1 S1 C5 C6 . -110.3(3)
N1 S1 C5 C6 . 137.0(3)
C10 C5 C6 C7 . 1.4(5)
S1 C5 C6 C7 . -178.9(3)
C5 C6 C7 C8 . 2.3(5)
C6 C7 C8 C9 . -5.2(5)
C6 C7 C8 N4 . 176.8(3)
C7 C8 C9 C10 . 4.6(6)
N4 C8 C9 C10 . -177.4(4)
C6 C5 C10 C9 . -2.1(6)
S1 C5 C10 C9 . 178.2(3)
C8 C9 C10 C5 . -0.9(7)
N6 Cu1 N5 C11 3_666 167.5(3)
N6 Cu1 N5 C11 . -12.5(3)
N1 Cu1 N5 C11 3_666 78.2(3)
N1 Cu1 N5 C11 . -101.8(3)
N5 Cu1 N6 C12 3_666 166.2(2)
N5 Cu1 N6 C12 . -13.8(2)
N1 Cu1 N6 C12 3_666 -99.0(2)
N1 Cu1 N6 C12 . 81.0(2)
Cu1 N5 C11 C12 . 37.1(4)
N5 C11 C12 N6 . -50.1(4)
Cu1 N6 C12 C11 . 38.3(4)
